data_4513071
loop_
_publ_author_name
'Mittapalli, Sudhir'
'Mannava, M. K. Chaitanya'
'Khandavilli, U. B. Rao'
'Allu, Suryanarayana'
'Nangia, Ashwini'

_publ_section_title
;
 Soluble Salts and Cocrystals of Clotrimazole
;
_journal_issue 5
_journal_name_full 'Crystal Growth &amp; Design'
_journal_page_first 2493
_journal_paper_doi 10.1021/acs.cgd.5b00268
_journal_volume 15
_journal_year 2015
_chemical_formula_moiety 'C22 H17 Cl N2, 0.5(C6 H10 O4)'
_chemical_formula_sum 'C25 H22 Cl N2 O2'
_chemical_formula_weight 417.90
_chemical_melting_point 407
_chemical_name_common 'Clotrimazole-Adipic acid'
_chemical_name_systematic 'Clotrimazole-Adipic acid'
_space_group_IT_number 2
_symmetry_cell_setting triclinic
_symmetry_space_group_name_Hall '-P 1'
_symmetry_space_group_name_H-M 'P -1'
_atom_sites_solution_hydrogens geom
_atom_sites_solution_primary direct
_atom_sites_solution_secondary difmap
_audit_creation_method SHELXL-97
_cell_angle_alpha 74.480(9)
_cell_angle_beta 84.281(8)
_cell_angle_gamma 85.466(8)
_cell_formula_units_Z 2
_cell_length_a 8.7300(9)
_cell_length_b 9.6543(9)
_cell_length_c 13.2542(13)
_cell_measurement_reflns_used 4368
_cell_measurement_temperature 293(2)
_cell_measurement_theta_max 26.37
_cell_measurement_theta_min 2.73
_cell_volume 1069.40(19)
_computing_structure_refinement 'SHELXL-97 (Sheldrick, 1997)'
_computing_structure_solution 'SHELXS-97 (Sheldrick, 1990)'
_diffrn_ambient_temperature 293(2)
_diffrn_measured_fraction_theta_full 0.999
_diffrn_measured_fraction_theta_max 0.999
_diffrn_radiation_monochromator graphite
_diffrn_radiation_source 'fine-focus sealed tube'
_diffrn_radiation_type MoK\a
_diffrn_radiation_wavelength 0.71073
_diffrn_reflns_av_R_equivalents 0.0693
_diffrn_reflns_av_sigmaI/netI 0.2285
_diffrn_reflns_limit_h_max 10
_diffrn_reflns_limit_h_min -6
_diffrn_reflns_limit_k_max 12
_diffrn_reflns_limit_k_min -12
_diffrn_reflns_limit_l_max 16
_diffrn_reflns_limit_l_min -16
_diffrn_reflns_number 7803
_diffrn_reflns_theta_full 26.37
_diffrn_reflns_theta_max 26.37
_diffrn_reflns_theta_min 2.73
_exptl_absorpt_coefficient_mu 0.203
_exptl_crystal_colour colorless
_exptl_crystal_density_diffrn 1.298
_exptl_crystal_density_method 'not measured'
_exptl_crystal_description block
_exptl_crystal_F_000 438
_exptl_crystal_size_max 0.33
_exptl_crystal_size_mid 0.33
_exptl_crystal_size_min 0.33
_refine_diff_density_max 0.256
_refine_diff_density_min -0.200
_refine_diff_density_rms 0.045
_refine_ls_extinction_method none
_refine_ls_goodness_of_fit_ref 0.776
_refine_ls_hydrogen_treatment mixed
_refine_ls_matrix_type full
_refine_ls_number_parameters 272
_refine_ls_number_reflns 4368
_refine_ls_number_restraints 0
_refine_ls_restrained_S_all 0.776
_refine_ls_R_factor_all 0.1990
_refine_ls_R_factor_gt 0.0585
_refine_ls_shift/su_max 0.000
_refine_ls_shift/su_mean 0.000
_refine_ls_structure_factor_coef Fsqd
_refine_ls_weighting_details 'calc w=1/[\s^2^(Fo^2^)+(0.0133P)^2^+0.0000P] where P=(Fo^2^+2Fc^2^)/3'
_refine_ls_weighting_scheme calc
_refine_ls_wR_factor_gt 0.0641
_refine_ls_wR_factor_ref 0.0831
_reflns_number_gt 1505
_reflns_number_total 4368
_reflns_threshold_expression >2sigma(I)
_cod_data_source_file cg5b00268_si_004.cif
_cod_data_source_block "'CLTADA'"
_cod_original_cell_volume 1069.40(18)
_cod_database_code 4513071

loop_
_symmetry_equiv_pos_as_xyz
'x, y, z'
'-x, -y, -z'

loop_
_atom_site_label
_atom_site_type_symbol
_atom_site_fract_x
_atom_site_fract_y
_atom_site_fract_z
_atom_site_U_iso_or_equiv
_atom_site_adp_type
_atom_site_occupancy
_atom_site_symmetry_multiplicity
_atom_site_calc_flag
_atom_site_refinement_flags
Cl1 Cl 0.03089(10) 0.41184(10) 0.77045(7) 0.0568(3) Uani 1 1 d .
O2 O 0.9075(3) 0.9770(3) 0.82770(18) 0.0643(8) Uani 1 1 d .
C1 C 0.3448(3) 0.5720(3) 0.7108(2) 0.0301(8) Uani 1 1 d .
C17 C 0.3455(4) 0.4091(3) 0.7211(2) 0.0303(8) Uani 1 1 d .
N1 N 0.2663(3) 0.5938(3) 0.81150(19) 0.0331(7) Uani 1 1 d .
O1 O 0.8954(3) 0.8480(3) 0.99332(18) 0.0719(8) Uani 1 1 d .
H1A H 0.9692 0.8031 0.9716 0.108 Uiso 1 1 calc R
C2 C 0.5085(3) 0.6264(3) 0.6964(3) 0.0330(8) Uani 1 1 d .
N2 N 0.1223(3) 0.6850(3) 0.9280(2) 0.0507(9) Uani 1 1 d .
C9 C 0.2603(3) 0.6626(4) 0.6164(2) 0.0326(8) Uani 1 1 d .
C7 C 0.5920(4) 0.6453(3) 0.5997(3) 0.0419(9) Uani 1 1 d .
H7 H 0.5483 0.6228 0.5453 0.050 Uiso 1 1 calc R
C22 C 0.2127(4) 0.3310(4) 0.7472(2) 0.0383(9) Uani 1 1 d .
C25 C 0.8503(4) 0.9555(4) 0.9162(3) 0.0465(10) Uani 1 1 d .
C18 C 0.4818(4) 0.3305(3) 0.7045(2) 0.0432(10) Uani 1 1 d .
H18 H 0.5735 0.3777 0.6879 0.052 Uiso 1 1 calc R
C14 C 0.1633(4) 0.6997(3) 0.8273(2) 0.0398(9) Uani 1 1 d .
H14 H 0.1258 0.7740 0.7736 0.048 Uiso 1 1 calc R
C10 C 0.1961(3) 0.6019(4) 0.5481(2) 0.0384(9) Uani 1 1 d .
H10 H 0.1948 0.5022 0.5626 0.046 Uiso 1 1 calc R
C8 C 0.2638(4) 0.8125(4) 0.5908(3) 0.0472(10) Uani 1 1 d .
H8 H 0.3114 0.8560 0.6333 0.057 Uiso 1 1 calc R
C21 C 0.2140(4) 0.1847(4) 0.7558(2) 0.0510(10) Uani 1 1 d .
H21 H 0.1232 0.1362 0.7733 0.061 Uiso 1 1 calc R
C11 C 0.1337(4) 0.6872(5) 0.4585(3) 0.0531(11) Uani 1 1 d .
H11 H 0.0924 0.6444 0.4129 0.064 Uiso 1 1 calc R
C23 C 0.5693(3) 0.9572(3) 0.9832(3) 0.0511(10) Uani 1 1 d .
H26 H 0.5455 0.9243 0.9238 0.061 Uiso 1 1 calc R
H27 H 0.5894 0.8728 1.0402 0.061 Uiso 1 1 calc R
C16 C 0.2013(4) 0.5636(4) 0.9790(3) 0.0559(11) Uani 1 1 d .
H16 H 0.1949 0.5259 1.0516 0.067 Uiso 1 1 calc R
C3 C 0.5772(4) 0.6625(3) 0.7752(3) 0.0450(10) Uani 1 1 d .
H3 H 0.5242 0.6518 0.8411 0.054 Uiso 1 1 calc R
C15 C 0.2907(4) 0.5049(4) 0.9098(2) 0.0470(10) Uani 1 1 d .
H15 H 0.3552 0.4219 0.9253 0.056 Uiso 1 1 calc R
C5 C 0.8038(4) 0.7305(3) 0.6615(3) 0.0543(10) Uani 1 1 d .
H5 H 0.9026 0.7643 0.6502 0.065 Uiso 1 1 calc R
C6 C 0.7383(4) 0.6967(3) 0.5816(3) 0.0517(10) Uani 1 1 d .
H6 H 0.7919 0.7082 0.5159 0.062 Uiso 1 1 calc R
C13 C 0.1977(4) 0.8962(4) 0.5035(3) 0.0595(11) Uani 1 1 d .
H13 H 0.1965 0.9960 0.4891 0.071 Uiso 1 1 calc R
C4 C 0.7238(4) 0.7145(4) 0.7571(3) 0.0575(11) Uani 1 1 d .
H4 H 0.7678 0.7386 0.8107 0.069 Uiso 1 1 calc R
C24 C 0.7148(4) 1.0418(4) 0.9525(3) 0.0558(11) Uani 1 1 d .
H28 H 0.6943 1.1276 0.8966 0.067 Uiso 1 1 calc R
H29 H 0.7409 1.0722 1.0124 0.067 Uiso 1 1 calc R
C20 C 0.3513(5) 0.1128(4) 0.7380(3) 0.0603(12) Uani 1 1 d .
H20 H 0.3538 0.0145 0.7438 0.072 Uiso 1 1 calc R
C12 C 0.1327(4) 0.8334(5) 0.4367(3) 0.0665(12) Uani 1 1 d .
H12 H 0.0886 0.8906 0.3774 0.080 Uiso 1 1 calc R
C19 C 0.4857(4) 0.1844(4) 0.7117(3) 0.0574(11) Uani 1 1 d .
H19 H 0.5784 0.1352 0.6989 0.069 Uiso 1 1 calc R

loop_
_atom_site_aniso_label
_atom_site_aniso_U_11
_atom_site_aniso_U_22
_atom_site_aniso_U_33
_atom_site_aniso_U_23
_atom_site_aniso_U_13
_atom_site_aniso_U_12
Cl1 0.0386(6) 0.0748(8) 0.0584(6) -0.0205(6) 0.0067(5) -0.0137(5)
O2 0.072(2) 0.075(2) 0.0405(15) -0.0068(14) 0.0076(16) -0.0144(16)
C1 0.029(2) 0.038(2) 0.0259(19) -0.0152(17) 0.0035(18) -0.0021(18)
C17 0.032(2) 0.034(2) 0.0267(19) -0.0094(17) -0.0024(18) -0.0053(19)
N1 0.0270(17) 0.0398(18) 0.0324(16) -0.0125(15) -0.0013(15) 0.0079(15)
O1 0.077(2) 0.080(2) 0.0436(16) -0.0081(15) 0.0123(16) 0.0334(18)
C2 0.030(2) 0.031(2) 0.040(2) -0.0114(18) -0.0051(19) -0.0041(17)
N2 0.049(2) 0.063(2) 0.0411(19) -0.0218(18) 0.0040(18) 0.0085(18)
C9 0.024(2) 0.044(2) 0.029(2) -0.0100(19) -0.0014(17) 0.0046(18)
C7 0.031(2) 0.051(3) 0.045(2) -0.0159(19) 0.004(2) -0.0114(19)
C22 0.038(2) 0.045(3) 0.034(2) -0.0158(19) 0.0036(19) -0.004(2)
C25 0.040(3) 0.043(3) 0.056(3) -0.009(2) -0.001(2) -0.012(2)
C18 0.041(3) 0.040(3) 0.048(2) -0.014(2) 0.007(2) -0.003(2)
C14 0.033(2) 0.049(2) 0.040(2) -0.0142(19) -0.003(2) -0.002(2)
C10 0.034(2) 0.050(2) 0.030(2) -0.008(2) 0.0010(18) -0.0020(19)
C8 0.049(3) 0.045(3) 0.043(2) -0.005(2) -0.005(2) 0.001(2)
C21 0.059(3) 0.051(3) 0.045(2) -0.013(2) 0.003(2) -0.022(2)
C11 0.040(3) 0.081(3) 0.038(2) -0.016(2) -0.006(2) -0.003(2)
C23 0.045(3) 0.048(3) 0.059(2) -0.015(2) -0.001(2) 0.012(2)
C16 0.059(3) 0.069(3) 0.037(2) -0.015(2) 0.001(2) 0.009(2)
C3 0.040(2) 0.053(3) 0.044(2) -0.014(2) -0.004(2) -0.009(2)
C15 0.055(3) 0.048(2) 0.035(2) -0.009(2) 0.001(2) 0.004(2)
C5 0.034(2) 0.046(3) 0.080(3) -0.007(2) -0.011(2) -0.008(2)
C6 0.040(3) 0.053(3) 0.059(3) -0.012(2) 0.008(2) -0.013(2)
C13 0.062(3) 0.048(3) 0.059(3) -0.001(2) -0.002(2) 0.007(2)
C4 0.056(3) 0.063(3) 0.059(3) -0.018(2) -0.018(2) -0.017(2)
C24 0.045(3) 0.048(3) 0.072(3) -0.016(2) -0.001(2) 0.006(2)
C20 0.084(4) 0.037(3) 0.064(3) -0.018(2) 0.002(3) -0.017(3)
C12 0.048(3) 0.095(4) 0.040(2) 0.006(3) -0.010(2) 0.020(3)
C19 0.065(3) 0.048(3) 0.059(3) -0.022(2) 0.011(2) 0.010(2)

loop_
_atom_type_symbol
_atom_type_description
_atom_type_scat_dispersion_real
_atom_type_scat_dispersion_imag
_atom_type_scat_source
C C 0.0033 0.0016 'International Tables Vol C Tables 4.2.6.8 and 6.1.1.4'
H H 0.0000 0.0000 'International Tables Vol C Tables 4.2.6.8 and 6.1.1.4'
N N 0.0061 0.0033 'International Tables Vol C Tables 4.2.6.8 and 6.1.1.4'
O O 0.0106 0.0060 'International Tables Vol C Tables 4.2.6.8 and 6.1.1.4'
Cl Cl 0.1484 0.1585 'International Tables Vol C Tables 4.2.6.8 and 6.1.1.4'

loop_
_geom_angle_atom_site_label_1
_geom_angle_atom_site_label_2
_geom_angle_atom_site_label_3
_geom_angle
_geom_angle_site_symmetry_1
N1 C1 C2 109.0(2) .
N1 C1 C9 110.6(2) .
C2 C1 C9 106.5(3) .
N1 C1 C17 105.8(2) .
C2 C1 C17 112.3(2) .
C9 C1 C17 112.6(2) .
C18 C17 C22 115.8(3) .
C18 C17 C1 121.0(3) .
C22 C17 C1 123.3(3) .
C14 N1 C15 106.2(3) .
C14 N1 C1 129.3(3) .
C15 N1 C1 124.4(3) .
C25 O1 H1A 109.5 .
C7 C2 C3 117.2(3) .
C7 C2 C1 119.5(3) .
C3 C2 C1 123.3(3) .
C14 N2 C16 105.2(3) .
C10 C9 C8 117.9(3) .
C10 C9 C1 122.6(3) .
C8 C9 C1 119.0(3) .
C6 C7 C2 122.0(3) .
C6 C7 H7 119.0 .
C2 C7 H7 119.0 .
C21 C22 C17 123.0(3) .
C21 C22 Cl1 114.8(3) .
C17 C22 Cl1 122.2(3) .
O2 C25 O1 123.3(3) .
O2 C25 C24 125.2(4) .
O1 C25 C24 111.4(3) .
C19 C18 C17 122.3(3) .
C19 C18 H18 118.9 .
C17 C18 H18 118.9 .
N2 C14 N1 112.0(3) .
N2 C14 H14 124.0 .
N1 C14 H14 124.0 .
C9 C10 C11 121.1(3) .
C9 C10 H10 119.5 .
C11 C10 H10 119.5 .
C13 C8 C9 120.5(3) .
C13 C8 H8 119.7 .
C9 C8 H8 119.7 .
C20 C21 C22 118.8(3) .
C20 C21 H21 120.6 .
C22 C21 H21 120.6 .
C12 C11 C10 120.3(3) .
C12 C11 H11 119.8 .
C10 C11 H11 119.8 .
C23 C23 C24 113.7(3) 2_677
C23 C23 H26 108.8 2_677
C24 C23 H26 108.8 .
C23 C23 H27 108.8 2_677
C24 C23 H27 108.8 .
H26 C23 H27 107.7 .
C15 C16 N2 110.7(3) .
C15 C16 H16 124.6 .
N2 C16 H16 124.6 .
C4 C3 C2 120.8(3) .
C4 C3 H3 119.6 .
C2 C3 H3 119.6 .
C16 C15 N1 105.8(3) .
C16 C15 H15 127.1 .
N1 C15 H15 127.1 .
C4 C5 C6 119.8(3) .
C4 C5 H5 120.1 .
C6 C5 H5 120.1 .
C5 C6 C7 119.5(3) .
C5 C6 H6 120.3 .
C7 C6 H6 120.3 .
C8 C13 C12 120.6(3) .
C8 C13 H13 119.7 .
C12 C13 H13 119.7 .
C5 C4 C3 120.6(3) .
C5 C4 H4 119.7 .
C3 C4 H4 119.7 .
C25 C24 C23 112.7(3) .
C25 C24 H28 109.0 .
C23 C24 H28 109.0 .
C25 C24 H29 109.0 .
C23 C24 H29 109.0 .
H28 C24 H29 107.8 .
C21 C20 C19 120.7(4) .
C21 C20 H20 119.6 .
C19 C20 H20 119.6 .
C11 C12 C13 119.5(3) .
C11 C12 H12 120.2 .
C13 C12 H12 120.2 .
C20 C19 C18 119.5(3) .
C20 C19 H19 120.3 .
C18 C19 H19 120.3 .

loop_
_geom_bond_atom_site_label_1
_geom_bond_atom_site_label_2
_geom_bond_distance
_geom_bond_site_symmetry_2
Cl1 C22 1.749(3) .
O2 C25 1.199(4) .
C1 N1 1.497(3) .
C1 C2 1.538(4) .
C1 C9 1.539(4) .
C1 C17 1.541(4) .
C17 C18 1.391(4) .
C17 C22 1.397(4) .
N1 C14 1.352(3) .
N1 C15 1.382(3) .
O1 C25 1.313(4) .
O1 H1A 0.8200 .
C2 C7 1.384(4) .
C2 C3 1.388(3) .
N2 C14 1.319(3) .
N2 C16 1.360(4) .
C9 C10 1.384(3) .
C9 C8 1.397(4) .
C7 C6 1.382(4) .
C7 H7 0.9300 .
C22 C21 1.386(4) .
C25 C24 1.506(4) .
C18 C19 1.386(4) .
C18 H18 0.9300 .
C14 H14 0.9300 .
C10 C11 1.386(4) .
C10 H10 0.9300 .
C8 C13 1.373(4) .
C8 H8 0.9300 .
C21 C20 1.369(4) .
C21 H21 0.9300 .
C11 C12 1.363(4) .
C11 H11 0.9300 .
C23 C23 1.509(5) 2_677
C23 C24 1.526(4) .
C23 H26 0.9700 .
C23 H27 0.9700 .
C16 C15 1.355(4) .
C16 H16 0.9300 .
C3 C4 1.386(4) .
C3 H3 0.9300 .
C15 H15 0.9300 .
C5 C4 1.362(4) .
C5 C6 1.375(4) .
C5 H5 0.9300 .
C6 H6 0.9300 .
C13 C12 1.383(4) .
C13 H13 0.9300 .
C4 H4 0.9300 .
C24 H28 0.9700 .
C24 H29 0.9700 .
C20 C19 1.376(4) .
C20 H20 0.9300 .
C12 H12 0.9300 .
C19 H19 0.9300 .
